data_4020080
loop_
_publ_author_name
'Anh Huu Tran'
'David O. Miller'
'Paris E. Georghiou'

_journal_name_full 'Journal of Organic Chemistry'
_journal_page_first 1115
_journal_page_last 1121
_journal_paper_doi 10.1021/jo0484427
_journal_volume 70
_journal_year 2005
_chemical_formula_sum 'C67.5 H77.25 N1.75 O12'
_chemical_formula_weight 1105.06
_space_group_IT_number 33
_symmetry_cell_setting orthorhombic
_symmetry_space_group_name_Hall 'P 2c -2n'
_symmetry_space_group_name_H-M 'P n a 21'
_atom_sites_solution_hydrogens geom
_atom_sites_solution_primary direct
_atom_sites_solution_secondary difmap
_cell_angle_alpha 90.00
_cell_angle_beta 90.00
_cell_angle_gamma 90.00
_cell_formula_units_Z 4
_cell_length_a 17.2682(7)
_cell_length_b 14.3146(5)
_cell_length_c 25.1060(10)
_cell_measurement_reflns_used 7692
_cell_measurement_temperature 193(2)
_cell_measurement_theta_max 25.87
_cell_measurement_theta_min 2.46
_cell_volume 6205.9(4)
_diffrn_ambient_temperature 193(2)
_diffrn_detector_area_resol_mean 8.192
_diffrn_measurement_device_type 'Bruker PLATFORM diffractometer/SMART 1000 CCD area detector'
_diffrn_measurement_method '\w scans'
_diffrn_radiation_monochromator graphite
_diffrn_radiation_source 'fine-focus sealed tube'
_diffrn_radiation_type MoK\a
_diffrn_radiation_wavelength 0.71073
_diffrn_reflns_av_R_equivalents 0.0261
_diffrn_reflns_av_sigmaI/netI 0.0239
_diffrn_reflns_limit_h_max 21
_diffrn_reflns_limit_h_min -21
_diffrn_reflns_limit_k_max 17
_diffrn_reflns_limit_k_min -17
_diffrn_reflns_limit_l_max 31
_diffrn_reflns_limit_l_min -31
_diffrn_reflns_number 42640
_diffrn_reflns_theta_max 26.38
_diffrn_reflns_theta_min 1.62
_diffrn_standards_decay_% 0
_diffrn_standards_interval_time 0
_diffrn_standards_number 0
_exptl_absorpt_coefficient_mu 0.080
_exptl_absorpt_correction_T_max 0.9677
_exptl_absorpt_correction_T_min 0.9609
_exptl_absorpt_correction_type multi-scan
_exptl_absorpt_process_details 'SADABS (Sheldrick, 1996)'
_exptl_crystal_colour colourless
_exptl_crystal_density_diffrn 1.183
_exptl_crystal_density_meas ?
_exptl_crystal_density_method 'not measured'
_exptl_crystal_description fragment
_exptl_crystal_F_000 2362
_exptl_crystal_size_max 0.50
_exptl_crystal_size_mid 0.45
_exptl_crystal_size_min 0.41
_refine_ls_abs_structure_details 'Flack H D (1983), Acta Cryst. A39, 876-881'
_refine_ls_abs_structure_Flack 0.2(5)
_refine_ls_extinction_coef ?
_refine_ls_extinction_method none
_refine_ls_goodness_of_fit_ref 1.048
_refine_ls_hydrogen_treatment mixed
_refine_ls_matrix_type full
_refine_ls_number_parameters 739
_refine_ls_number_reflns 12658
_refine_ls_number_restraints 1
_refine_ls_restrained_S_all 1.048
_refine_ls_R_factor_all 0.0476
_refine_ls_R_factor_gt 0.0395
_refine_ls_shift/su_max 0.006
_refine_ls_shift/su_mean 0.000
_refine_ls_structure_factor_coef Fsqd
_refine_ls_weighting_details 'calc w=1/[\s^2^(Fo^2^)+(0.0682P)^2^+0.4831P] where P=(Fo^2^+2Fc^2^)/3'
_refine_ls_weighting_scheme calc
_refine_ls_wR_factor_gt 0.1053
_refine_ls_wR_factor_ref 0.1110
_reflns_number_gt 10993
_reflns_number_total 12658
_reflns_threshold_expression >2sigma(I)
_cod_depositor_comments
;
The following automatic conversions were performed:
'_symmetry_cell_setting' value 'Orthorhombic' changed to 'orthorhombic'
according to '/home/saulius/struct/CIF-dictionaries/cif_core.dic'
dictionary named 'cif_core.dic' version 2.4.1 from 2010-06-29.

Automatic conversion script
Id: cif_fix_enum 1527 2010-12-29 10:47:43Z saulius 
;
_cod_original_sg_symbol_H-M Pna2(1)
_cod_original_formula_sum 'C67.50 H77.25 N1.75 O12'
_cod_database_code 4020080

loop_
_symmetry_equiv_pos_as_xyz
'x, y, z'
'-x, -y, z+1/2'
'-x+1/2, y+1/2, z+1/2'
'x+1/2, -y+1/2, z'

loop_
_atom_site_label
_atom_site_type_symbol
_atom_site_fract_x
_atom_site_fract_y
_atom_site_fract_z
_atom_site_U_iso_or_equiv
_atom_site_adp_type
_atom_site_occupancy
_atom_site_symmetry_multiplicity
_atom_site_calc_flag
_atom_site_refinement_flags
_atom_site_disorder_assembly
_atom_site_disorder_group
O1 O 0.03256(8) 0.63868(9) -0.20188(5) 0.0472(3) Uani 1 1 d . . .
O2 O 0.03653(7) 0.89599(10) -0.18019(6) 0.0483(3) Uani 1 1 d . . .
O3 O -0.04858(8) 0.97954(10) -0.10247(6) 0.0519(3) Uani 1 1 d . . .
O4 O -0.16809(8) 0.85873(9) -0.01326(5) 0.0470(3) Uani 1 1 d . . .
O5 O -0.07481(9) 0.93314(9) 0.10279(6) 0.0539(3) Uani 1 1 d . . .
O6 O -0.04428(8) 0.81728(10) 0.18623(6) 0.0521(3) Uani 1 1 d . . .
O7 O -0.07101(8) 0.57298(10) 0.16352(5) 0.0485(3) Uani 1 1 d . . .
O8 O 0.11979(8) 0.46397(10) 0.19367(5) 0.0472(3) Uani 1 1 d . . .
O9 O 0.19178(8) 0.34198(9) 0.12778(5) 0.0465(3) Uani 1 1 d . . .
O10 O 0.11364(8) 0.30558(9) -0.01072(6) 0.0480(3) Uani 1 1 d . . .
O11 O 0.22345(7) 0.36791(9) -0.11979(6) 0.0439(3) Uani 1 1 d . . .
O12 O 0.18459(7) 0.50096(9) -0.19567(5) 0.0413(3) Uani 1 1 d . . .
N1 N -0.0240(4) 0.3304(8) -0.1925(3) 0.220(4) Uani 0.75 1 d P . .
N2 N -0.2768(2) 0.4467(3) -0.04048(17) 0.1296(12) Uani 1 1 d . . .
C1 C -0.00250(12) 0.71935(15) -0.22524(7) 0.0481(5) Uani 1 1 d . . .
C2 C -0.05269(11) 0.76905(13) -0.18509(7) 0.0411(4) Uani 1 1 d . . .
C3 C -0.12178(11) 0.72542(14) -0.16608(7) 0.0436(4) Uani 1 1 d . . .
C4 C -0.14663(13) 0.63707(15) -0.18525(9) 0.0554(5) Uani 1 1 d . . .
C5 C -0.21475(15) 0.59848(17) -0.16820(12) 0.0676(6) Uani 1 1 d . . .
C6 C -0.26100(14) 0.64371(18) -0.13142(11) 0.0664(6) Uani 1 1 d . . .
C7 C -0.23820(13) 0.72794(16) -0.11036(9) 0.0555(5) Uani 1 1 d . . .
C8 C -0.16802(11) 0.77106(13) -0.12703(7) 0.0420(4) Uani 1 1 d . . .
C9 C -0.14253(11) 0.85753(13) -0.10538(7) 0.0401(4) Uani 1 1 d . . .
C10 C -0.07479(11) 0.89662(12) -0.12318(7) 0.0400(4) Uani 1 1 d . . .
C11 C -0.03104(10) 0.85353(13) -0.16437(7) 0.0399(4) Uani 1 1 d . . .
C12 C -0.18642(11) 0.90538(13) -0.06163(7) 0.0433(4) Uani 1 1 d . . .
C13 C -0.19935(13) 0.90551(14) 0.03194(7) 0.0493(5) Uani 1 1 d . . .
C14 C -0.18475(12) 0.84192(13) 0.07830(7) 0.0447(4) Uani 1 1 d . . .
C15 C -0.22878(11) 0.75863(14) 0.08431(8) 0.0465(4) Uani 1 1 d . . .
C16 C -0.29366(13) 0.73885(17) 0.05090(9) 0.0585(5) Uani 1 1 d . . .
C17 C -0.33356(14) 0.6570(2) 0.05548(12) 0.0716(7) Uani 1 1 d . . .
C18 C -0.31122(15) 0.5904(2) 0.09321(13) 0.0738(7) Uani 1 1 d . . .
C19 C -0.24961(14) 0.60767(16) 0.12633(10) 0.0602(5) Uani 1 1 d . . .
C20 C -0.20713(11) 0.69222(14) 0.12317(8) 0.0469(4) Uani 1 1 d . . .
C21 C -0.14279(11) 0.71111(14) 0.15773(7) 0.0448(4) Uani 1 1 d . . .
C22 C -0.10340(11) 0.79317(14) 0.15217(7) 0.0433(4) Uani 1 1 d . . .
C23 C -0.12332(12) 0.85778(13) 0.11127(7) 0.0435(4) Uani 1 1 d . . .
C24 C -0.11316(12) 0.63792(15) 0.19555(8) 0.0494(5) Uani 1 1 d . . .
C25 C -0.04282(11) 0.49571(15) 0.19375(8) 0.0496(5) Uani 1 1 d . . .
C26 C -0.00376(11) 0.42979(14) 0.15540(8) 0.0452(4) Uani 1 1 d . . .
C27 C -0.04696(11) 0.38243(14) 0.11548(9) 0.0483(5) Uani 1 1 d . . .
C28 C -0.12882(13) 0.39349(17) 0.11113(11) 0.0638(6) Uani 1 1 d . . .
C29 C -0.16932(15) 0.3513(2) 0.07172(14) 0.0769(8) Uani 1 1 d . . .
C30 C -0.13197(17) 0.2968(2) 0.03338(13) 0.0781(8) Uani 1 1 d . . .
C31 C -0.05262(15) 0.28427(16) 0.03565(11) 0.0640(6) Uani 1 1 d . . .
C32 C -0.00865(12) 0.32576(13) 0.07727(9) 0.0499(5) Uani 1 1 d . . .
C33 C 0.07344(12) 0.31121(12) 0.08135(8) 0.0457(4) Uani 1 1 d . . .
C34 C 0.11290(11) 0.35414(12) 0.12173(7) 0.0422(4) Uani 1 1 d . . .
C35 C 0.07476(11) 0.41688(13) 0.15724(7) 0.0420(4) Uani 1 1 d . . .
C36 C 0.11549(14) 0.25614(13) 0.03889(9) 0.0531(5) Uani 1 1 d . . .
C37 C 0.17251(10) 0.37598(13) -0.01386(8) 0.0419(4) Uani 1 1 d . . .
C38 C 0.14935(9) 0.44817(12) -0.05412(7) 0.0356(3) Uani 1 1 d . . .
C39 C 0.10128(9) 0.52569(12) -0.03979(7) 0.0352(3) Uani 1 1 d . . .
C40 C 0.07017(11) 0.53570(13) 0.01211(7) 0.0417(4) Uani 1 1 d . . .
C41 C 0.02467(12) 0.61033(14) 0.02562(8) 0.0471(4) Uani 1 1 d . . .
C42 C 0.00735(12) 0.67856(14) -0.01262(9) 0.0484(4) Uani 1 1 d . . .
C43 C 0.03599(11) 0.67144(13) -0.06311(8) 0.0432(4) Uani 1 1 d . . .
C44 C 0.08396(10) 0.59552(12) -0.07856(7) 0.0353(4) Uani 1 1 d . . .
C45 C 0.11483(9) 0.58717(12) -0.13130(7) 0.0357(3) Uani 1 1 d . . .
C46 C 0.15910(10) 0.51051(12) -0.14411(7) 0.0363(4) Uani 1 1 d . . .
C47 C 0.17549(9) 0.44047(12) -0.10563(7) 0.0363(4) Uani 1 1 d . . .
C48 C 0.10091(10) 0.66136(13) -0.17248(7) 0.0404(4) Uani 1 1 d . . .
C49 C 0.02504(12) 0.98188(17) -0.20964(9) 0.0586(5) Uani 1 1 d . . .
C50 C 0.09728(16) 1.0371(2) -0.20685(13) 0.0820(8) Uani 1 1 d . . .
C51 C 0.00900(18) 0.9678(2) -0.06184(12) 0.0854(9) Uani 1 1 d . . .
C52 C 0.0208(3) 1.0494(4) -0.0325(2) 0.144(2) Uani 1 1 d . . .
C53 C -0.08846(15) 1.01143(16) 0.13675(10) 0.0616(6) Uani 1 1 d . . .
C54 C -0.0216(2) 1.07651(19) 0.13187(13) 0.0846(8) Uani 1 1 d . . .
C55 C 0.03173(14) 0.78990(18) 0.16872(11) 0.0640(6) Uani 1 1 d . . .
C56 C 0.08834(16) 0.8245(2) 0.20904(13) 0.0838(8) Uani 1 1 d . . .
C57 C 0.15775(13) 0.54384(15) 0.17066(9) 0.0532(5) Uani 1 1 d . . .
C58 C 0.20435(16) 0.5907(2) 0.21283(11) 0.0689(6) Uani 1 1 d . . .
C59 C 0.21054(13) 0.28102(15) 0.17191(9) 0.0531(5) Uani 1 1 d . . .
C60 C 0.29106(15) 0.29998(17) 0.18924(10) 0.0654(6) Uani 1 1 d . . .
C61 C 0.18493(14) 0.28954(15) -0.14382(10) 0.0616(6) Uani 1 1 d . . .
C62 C 0.2470(2) 0.2207(2) -0.15826(18) 0.1014(12) Uani 1 1 d . . .
C63 C 0.26675(11) 0.49069(15) -0.20469(8) 0.0475(4) Uani 1 1 d . . .
C64 C 0.29235(12) 0.56241(17) -0.24350(9) 0.0563(5) Uani 1 1 d . . .
C65 C -0.0371(2) 0.3660(4) -0.15561(18) 0.0986(16) Uani 0.75 1 d P . .
C66 C -0.0518(3) 0.4127(4) -0.1113(2) 0.1153(18) Uani 0.75 1 d P . .
C67 C -0.22777(19) 0.4941(3) -0.02867(15) 0.0920(9) Uani 1 1 d . . .
C68 C -0.16530(17) 0.5554(3) -0.01362(14) 0.0887(9) Uani 1 1 d . . .
H1 H 0.0369 0.7608 -0.2369 0.058 Uiso 1 1 d . . .
H2 H -0.0334 0.7008 -0.2545 0.058 Uiso 1 1 d . . .
H3 H -0.1156 0.6047 -0.2103 0.066 Uiso 1 1 d . . .
H4 H -0.2305 0.5394 -0.1817 0.081 Uiso 1 1 d . . .
H5 H -0.3088 0.6166 -0.1203 0.080 Uiso 1 1 d . . .
H6 H -0.2699 0.7574 -0.0844 0.066 Uiso 1 1 d . . .
H7 H -0.2405 0.9016 -0.0681 0.052 Uiso 1 1 d . . .
H8 H -0.1715 0.9691 -0.0593 0.052 Uiso 1 1 d . . .
H9 H -0.1740 0.9638 0.0372 0.059 Uiso 1 1 d . . .
H10 H -0.2533 0.9157 0.0276 0.059 Uiso 1 1 d . . .
H11 H -0.3091 0.7834 0.0251 0.070 Uiso 1 1 d . . .
H12 H -0.3771 0.6456 0.0334 0.086 Uiso 1 1 d . . .
H13 H -0.3383 0.5329 0.0959 0.089 Uiso 1 1 d . . .
H14 H -0.2355 0.5620 0.1522 0.072 Uiso 1 1 d . . .
H15 H -0.1551 0.6074 0.2130 0.059 Uiso 1 1 d . . .
H16 H -0.0802 0.6653 0.2217 0.059 Uiso 1 1 d . . .
H17 H -0.0067 0.5166 0.2198 0.059 Uiso 1 1 d . . .
H18 H -0.0846 0.4649 0.2111 0.059 Uiso 1 1 d . . .
H19 H -0.1552 0.4313 0.1364 0.076 Uiso 1 1 d . . .
H20 H -0.2240 0.3589 0.0703 0.091 Uiso 1 1 d . . .
H21 H -0.1609 0.2683 0.0058 0.094 Uiso 1 1 d . . .
H22 H -0.0274 0.2473 0.0095 0.077 Uiso 1 1 d . . .
H23 H 0.0911 0.1971 0.0349 0.063 Uiso 1 1 d . . .
H24 H 0.1678 0.2470 0.0498 0.063 Uiso 1 1 d . . .
H25 H 0.1784 0.4050 0.0202 0.050 Uiso 1 1 d . . .
H26 H 0.2202 0.3484 -0.0239 0.050 Uiso 1 1 d . . .
H27 H 0.0811 0.4894 0.0384 0.050 Uiso 1 1 d . . .
H28 H 0.0049 0.6159 0.0610 0.056 Uiso 1 1 d . . .
H29 H -0.0246 0.7302 -0.0031 0.058 Uiso 1 1 d . . .
H30 H 0.0234 0.7182 -0.0883 0.052 Uiso 1 1 d . . .
H31 H 0.1439 0.6646 -0.1960 0.049 Uiso 1 1 d . . .
H32 H 0.0943 0.7203 -0.1554 0.049 Uiso 1 1 d . . .
H33 H 0.0134 0.9672 -0.2457 0.069 Uiso 1 1 d . . .
H34 H -0.0166 1.0159 -0.1945 0.069 Uiso 1 1 d . . .
H35 H 0.1100 1.0493 -0.1706 0.099 Uiso 1 1 d . . .
H36 H 0.1387 1.0032 -0.2229 0.099 Uiso 1 1 d . . .
H37 H 0.0906 1.0946 -0.2251 0.099 Uiso 1 1 d . . .
H38 H -0.0086 0.9208 -0.0372 0.102 Uiso 1 1 d . . .
H39 H 0.0559 0.9477 -0.0774 0.102 Uiso 1 1 d . . .
H40 H 0.0538 1.0362 -0.0030 0.076 Uiso 1 1 d . . .
H41 H -0.0276 1.0716 -0.0195 0.076 Uiso 1 1 d . . .
H42 H 0.0439 1.0953 -0.0544 0.076 Uiso 1 1 d . . .
H43 H -0.1343 1.0427 0.1261 0.073 Uiso 1 1 d . . .
H44 H -0.0949 0.9847 0.1757 0.073 Uiso 1 1 d . . .
H45 H -0.0336 1.1337 0.1489 0.101 Uiso 1 1 d . . .
H46 H 0.0225 1.0490 0.1489 0.101 Uiso 1 1 d . . .
H47 H -0.0105 1.0866 0.0955 0.101 Uiso 1 1 d . . .
H48 H 0.0348 0.7237 0.1663 0.077 Uiso 1 1 d . . .
H49 H 0.0427 0.8167 0.1351 0.077 Uiso 1 1 d . . .
H50 H 0.0741 0.8015 0.2435 0.100 Uiso 1 1 d . . .
H51 H 0.1386 0.8039 0.2005 0.100 Uiso 1 1 d . . .
H52 H 0.0870 0.8911 0.2099 0.100 Uiso 1 1 d . . .
H53 H 0.1911 0.5241 0.1428 0.063 Uiso 1 1 d . . .
H54 H 0.1205 0.5861 0.1571 0.063 Uiso 1 1 d . . .
H55 H 0.1718 0.6056 0.2421 0.083 Uiso 1 1 d . . .
H56 H 0.2443 0.5497 0.2245 0.083 Uiso 1 1 d . . .
H57 H 0.2266 0.6461 0.1990 0.083 Uiso 1 1 d . . .
H58 H 0.1759 0.2925 0.2007 0.063 Uiso 1 1 d . . .
H59 H 0.2063 0.2179 0.1610 0.063 Uiso 1 1 d . . .
H60 H 0.3020 0.2654 0.2208 0.078 Uiso 1 1 d . . .
H61 H 0.3261 0.2827 0.1621 0.078 Uiso 1 1 d . . .
H62 H 0.2967 0.3651 0.1968 0.078 Uiso 1 1 d . . .
H63 H 0.1495 0.2623 -0.1193 0.073 Uiso 1 1 d . . .
H64 H 0.1580 0.3088 -0.1748 0.073 Uiso 1 1 d . . .
H65 H 0.2687 0.1955 -0.1263 0.123 Uiso 1 1 d . . .
H66 H 0.2255 0.1720 -0.1788 0.123 Uiso 1 1 d . . .
H67 H 0.2865 0.2516 -0.1777 0.123 Uiso 1 1 d . . .
H68 H 0.2937 0.4985 -0.1719 0.056 Uiso 1 1 d . . .
H69 H 0.2770 0.4302 -0.2184 0.056 Uiso 1 1 d . . .
H70 H 0.2885 0.6229 -0.2276 0.067 Uiso 1 1 d . . .
H71 H 0.3449 0.5512 -0.2530 0.067 Uiso 1 1 d . . .
H72 H 0.2608 0.5601 -0.2742 0.067 Uiso 1 1 d . . .
H73 H -0.0393 0.3761 -0.0813 0.141 Uiso 0.75 1 d P . .
H74 H -0.0216 0.4688 -0.1109 0.141 Uiso 0.75 1 d P . .
H75 H -0.1053 0.4292 -0.1103 0.141 Uiso 0.75 1 d P . .
H76 H -0.1620 0.5580 0.0244 0.104 Uiso 1 1 d . . .
H77 H -0.1181 0.5336 -0.0277 0.104 Uiso 1 1 d . . .
H78 H -0.1755 0.6169 -0.0267 0.104 Uiso 1 1 d . . .

loop_
_atom_site_aniso_label
_atom_site_aniso_U_11
_atom_site_aniso_U_22
_atom_site_aniso_U_33
_atom_site_aniso_U_23
_atom_site_aniso_U_13
_atom_site_aniso_U_12
O1 0.0496(7) 0.0506(7) 0.0414(7) -0.0111(6) -0.0140(6) 0.0157(6)
O2 0.0409(7) 0.0567(8) 0.0474(7) 0.0057(6) 0.0057(6) 0.0106(6)
O3 0.0539(8) 0.0489(7) 0.0528(8) -0.0060(6) 0.0036(7) 0.0075(6)
O4 0.0559(8) 0.0535(8) 0.0316(6) 0.0044(6) 0.0037(6) 0.0228(6)
O5 0.0670(9) 0.0454(7) 0.0494(8) 0.0025(6) 0.0083(7) 0.0022(7)
O6 0.0491(8) 0.0638(9) 0.0435(7) -0.0030(7) -0.0032(6) 0.0111(6)
O7 0.0526(8) 0.0528(7) 0.0400(7) 0.0178(6) 0.0113(6) 0.0124(6)
O8 0.0478(7) 0.0576(8) 0.0361(6) 0.0088(6) -0.0017(6) 0.0043(6)
O9 0.0418(7) 0.0529(7) 0.0448(7) 0.0148(6) 0.0033(6) 0.0094(6)
O10 0.0615(8) 0.0361(6) 0.0463(7) 0.0031(6) -0.0038(6) -0.0069(6)
O11 0.0402(7) 0.0390(6) 0.0526(7) -0.0043(6) -0.0007(6) 0.0041(5)
O12 0.0335(6) 0.0591(7) 0.0314(6) -0.0072(6) -0.0035(5) 0.0023(5)
N1 0.119(4) 0.407(12) 0.133(5) -0.118(6) 0.044(4) -0.062(6)
N2 0.103(2) 0.139(3) 0.147(3) 0.019(2) -0.027(2) -0.033(2)
C1 0.0521(11) 0.0630(12) 0.0293(8) -0.0068(8) -0.0079(8) 0.0217(10)
C2 0.0452(10) 0.0507(10) 0.0273(8) 0.0015(7) -0.0055(7) 0.0176(8)
C3 0.0458(10) 0.0528(11) 0.0323(9) 0.0010(8) -0.0094(7) 0.0114(8)
C4 0.0604(13) 0.0592(12) 0.0466(11) -0.0108(10) -0.0143(10) 0.0095(10)
C5 0.0646(15) 0.0644(14) 0.0737(16) -0.0059(12) -0.0194(12) -0.0045(11)
C6 0.0544(13) 0.0674(14) 0.0775(16) 0.0084(13) -0.0112(12) -0.0075(11)
C7 0.0456(11) 0.0670(13) 0.0538(12) 0.0093(10) 0.0008(9) 0.0085(10)
C8 0.0426(10) 0.0483(10) 0.0352(9) 0.0069(8) -0.0051(7) 0.0106(8)
C9 0.0419(9) 0.0478(10) 0.0307(8) 0.0078(7) -0.0007(7) 0.0155(8)
C10 0.0466(10) 0.0404(9) 0.0330(9) 0.0015(7) -0.0029(7) 0.0134(7)
C11 0.0357(9) 0.0508(10) 0.0331(9) 0.0053(7) -0.0012(7) 0.0124(7)
C12 0.0468(10) 0.0501(10) 0.0330(9) 0.0058(8) 0.0024(8) 0.0171(8)
C13 0.0609(12) 0.0527(11) 0.0342(9) -0.0004(8) 0.0022(9) 0.0206(9)
C14 0.0535(11) 0.0485(10) 0.0321(9) 0.0002(8) 0.0071(8) 0.0158(8)
C15 0.0450(10) 0.0552(11) 0.0393(9) -0.0011(8) 0.0047(8) 0.0136(8)
C16 0.0533(12) 0.0711(14) 0.0512(12) -0.0034(11) -0.0059(9) 0.0136(11)
C17 0.0503(13) 0.0865(18) 0.0780(17) -0.0077(14) -0.0053(12) 0.0017(12)
C18 0.0529(13) 0.0766(16) 0.092(2) 0.0000(15) 0.0035(13) -0.0096(12)
C19 0.0509(11) 0.0622(13) 0.0676(14) 0.0102(11) 0.0110(11) 0.0018(10)
C20 0.0433(10) 0.0548(11) 0.0425(10) 0.0043(9) 0.0082(8) 0.0075(8)
C21 0.0457(10) 0.0535(11) 0.0352(9) 0.0065(8) 0.0094(8) 0.0089(8)
C22 0.0448(10) 0.0546(11) 0.0304(8) -0.0018(8) 0.0045(7) 0.0114(8)
C23 0.0525(11) 0.0441(10) 0.0338(9) -0.0004(7) 0.0078(8) 0.0106(8)
C24 0.0508(11) 0.0595(12) 0.0381(10) 0.0137(9) 0.0116(8) 0.0101(9)
C25 0.0471(10) 0.0593(12) 0.0424(10) 0.0204(9) 0.0091(8) 0.0098(9)
C26 0.0441(10) 0.0463(10) 0.0451(10) 0.0199(8) 0.0057(8) 0.0026(8)
C27 0.0452(10) 0.0426(10) 0.0572(12) 0.0192(9) 0.0036(9) -0.0045(8)
C28 0.0465(12) 0.0649(13) 0.0800(16) 0.0158(12) 0.0036(11) -0.0088(10)
C29 0.0490(13) 0.0779(17) 0.104(2) 0.0150(16) -0.0063(14) -0.0161(12)
C30 0.0681(16) 0.0721(16) 0.094(2) 0.0081(15) -0.0225(15) -0.0265(13)
C31 0.0699(15) 0.0510(12) 0.0709(15) 0.0069(11) -0.0104(12) -0.0158(11)
C32 0.0544(11) 0.0394(9) 0.0559(12) 0.0155(9) -0.0046(9) -0.0101(8)
C33 0.0550(11) 0.0335(8) 0.0485(10) 0.0152(8) 0.0012(9) -0.0003(8)
C34 0.0451(10) 0.0405(9) 0.0410(10) 0.0155(8) 0.0034(8) 0.0047(7)
C35 0.0453(10) 0.0443(9) 0.0363(9) 0.0152(8) 0.0029(8) 0.0004(8)
C36 0.0711(14) 0.0321(9) 0.0562(12) 0.0086(9) -0.0027(10) -0.0017(9)
C37 0.0375(9) 0.0434(9) 0.0448(10) 0.0034(8) -0.0015(8) 0.0016(7)
C38 0.0296(8) 0.0369(8) 0.0404(9) 0.0005(7) -0.0044(7) -0.0045(6)
C39 0.0314(8) 0.0372(8) 0.0371(9) -0.0005(7) -0.0036(7) -0.0051(6)
C40 0.0419(9) 0.0447(10) 0.0386(9) 0.0047(8) -0.0006(8) -0.0027(7)
C41 0.0490(11) 0.0529(11) 0.0394(10) -0.0033(8) 0.0056(8) 0.0011(9)
C42 0.0482(11) 0.0482(10) 0.0487(11) -0.0050(9) 0.0020(9) 0.0094(8)
C43 0.0455(10) 0.0406(9) 0.0435(10) 0.0012(8) -0.0030(8) 0.0063(8)
C44 0.0310(8) 0.0387(8) 0.0361(9) 0.0000(7) -0.0035(6) -0.0024(6)
C45 0.0319(8) 0.0399(8) 0.0353(8) -0.0017(7) -0.0048(7) -0.0017(7)
C46 0.0319(8) 0.0419(9) 0.0350(9) -0.0049(7) -0.0032(7) -0.0047(7)
C47 0.0298(8) 0.0365(8) 0.0425(9) -0.0055(7) -0.0041(7) -0.0016(6)
C48 0.0391(9) 0.0471(9) 0.0351(9) 0.0009(7) -0.0018(7) 0.0056(7)
C49 0.0505(11) 0.0749(14) 0.0503(12) 0.0177(11) 0.0024(9) 0.0060(10)
C50 0.0678(15) 0.0904(19) 0.0879(19) 0.0315(16) -0.0074(14) -0.0129(14)
C51 0.0820(18) 0.098(2) 0.0762(18) -0.0417(16) -0.0243(15) 0.0173(15)
C52 0.103(3) 0.169(4) 0.161(4) -0.100(4) -0.024(3) 0.003(3)
C53 0.0738(15) 0.0510(11) 0.0600(13) -0.0093(10) -0.0006(11) 0.0078(10)
C54 0.109(2) 0.0639(16) 0.0812(19) 0.0042(14) 0.0079(17) -0.0136(15)
C55 0.0506(12) 0.0641(13) 0.0775(16) -0.0073(12) 0.0009(11) 0.0069(10)
C56 0.0569(15) 0.107(2) 0.0872(19) 0.0058(17) -0.0105(13) -0.0060(15)
C57 0.0586(12) 0.0507(11) 0.0502(11) 0.0076(9) -0.0012(9) 0.0010(9)
C58 0.0677(15) 0.0791(16) 0.0599(14) -0.0027(12) -0.0052(12) -0.0058(12)
C59 0.0547(12) 0.0565(11) 0.0481(11) 0.0128(9) 0.0003(9) 0.0106(9)
C60 0.0664(14) 0.0671(14) 0.0627(14) 0.0125(12) -0.0172(12) 0.0018(11)
C61 0.0631(13) 0.0466(11) 0.0750(15) -0.0191(11) 0.0078(11) -0.0057(10)
C62 0.099(2) 0.0549(15) 0.150(3) -0.0396(18) 0.031(2) 0.0037(14)
C63 0.0375(9) 0.0623(12) 0.0427(10) -0.0057(9) -0.0003(8) 0.0028(8)
C64 0.0460(11) 0.0702(14) 0.0529(12) 0.0009(11) 0.0016(9) -0.0060(10)
C65 0.051(2) 0.173(5) 0.071(3) -0.025(3) 0.0035(18) -0.027(2)
C66 0.072(3) 0.148(4) 0.126(4) -0.042(4) 0.001(3) -0.038(3)
C67 0.0659(17) 0.109(2) 0.101(2) 0.0156(19) -0.0079(16) -0.0050(17)
C68 0.0617(16) 0.107(2) 0.098(2) 0.0130(19) -0.0043(15) -0.0064(15)
